data_7018039
loop_
_publ_author_name
'Cyriac, Anish'
'Jeon, Jong Yeob'
'Varghese, Jobi Kodiyan'
'Park, Ji Hae'
'Choi, Soo Young'
'Chung, Young Keun'
'Lee, Bun Yeoul'

_publ_section_title
;
 Unusual coordination mode of tetradentate Schiff base cobalt(iii)
 complexes.
;
_journal_issue 5
_journal_name_full 'Dalton transactions (Cambridge, England : 2003)'
_journal_page_first 1444
_journal_page_last 1447
_journal_paper_doi 10.1039/c2dt11871h
_journal_volume 41
_journal_year 2012
_chemical_formula_sum 'C30 H39 Co N2 O8'
_chemical_formula_weight 614.56
_chemical_name_systematic
;
?
;
_space_group_IT_number 14
_symmetry_cell_setting monoclinic
_symmetry_space_group_name_Hall '-P 2ybc'
_symmetry_space_group_name_H-M 'P 1 21/c 1'
_atom_sites_solution_hydrogens geom
_atom_sites_solution_primary direct
_atom_sites_solution_secondary difmap
_audit_creation_method SHELXL-97
_cell_angle_alpha 90.00
_cell_angle_beta 110.763(4)
_cell_angle_gamma 90.00
_cell_formula_units_Z 4
_cell_length_a 11.6690(6)
_cell_length_b 17.5399(13)
_cell_length_c 16.0611(11)
_cell_measurement_reflns_used 4937
_cell_measurement_temperature 293(2)
_cell_measurement_theta_max 25.350
_cell_measurement_theta_min 0.998
_cell_volume 3073.8(4)
_computing_cell_refinement 'HKL Scalepack (Otwinowski & Minor 1997)'
_computing_data_collection 'Collect (Bruker AXS BV, 1997-2004)'
_computing_data_reduction 'HKL Denzo and Scalepack (Otwinowski & Minor 1997)'
_computing_molecular_graphics ORTEP32
_computing_publication_material 'WINGX v1.8'
_computing_structure_refinement 'SHELXL-97 (Sheldrick, 2008)'
_computing_structure_solution 'SHELXS-97 (Sheldrick, 2008)'
_diffrn_ambient_temperature 293(2)
_diffrn_detector_area_resol_mean 9
_diffrn_measured_fraction_theta_full 0.986
_diffrn_measured_fraction_theta_max 0.986
_diffrn_measurement_device '95mm CCD camera on \k-goniostat'
_diffrn_measurement_device_type KappaCCD
_diffrn_measurement_method CCD
_diffrn_radiation_monochromator 'horizonally mounted graphite crystal'
_diffrn_radiation_source 'fine-focus sealed tube'
_diffrn_radiation_type MoK\a
_diffrn_radiation_wavelength 0.71073
_diffrn_reflns_av_R_equivalents 0.0335
_diffrn_reflns_av_sigmaI/netI 0.0502
_diffrn_reflns_limit_h_max 14
_diffrn_reflns_limit_h_min -14
_diffrn_reflns_limit_k_max 20
_diffrn_reflns_limit_k_min -21
_diffrn_reflns_limit_l_max 19
_diffrn_reflns_limit_l_min -19
_diffrn_reflns_number 9388
_diffrn_reflns_theta_full 25.33
_diffrn_reflns_theta_max 25.33
_diffrn_reflns_theta_min 3.54
_exptl_absorpt_coefficient_mu 0.609
_exptl_absorpt_correction_T_max 0.9089
_exptl_absorpt_correction_T_min 0.8337
_exptl_absorpt_correction_type empirical
_exptl_absorpt_process_details 'R. H. Blessing, Acta Crystallogr., Sect A 1995, 51, 33-38.'
_exptl_crystal_colour 'Dark brown'
_exptl_crystal_density_diffrn 1.328
_exptl_crystal_density_method 'not measured'
_exptl_crystal_description Prism
_exptl_crystal_F_000 1296
_exptl_crystal_size_max 0.31
_exptl_crystal_size_mid 0.28
_exptl_crystal_size_min 0.16
_refine_diff_density_max 0.740
_refine_diff_density_min -0.430
_refine_diff_density_rms 0.061
_refine_ls_extinction_method none
_refine_ls_goodness_of_fit_ref 1.038
_refine_ls_hydrogen_treatment mixed
_refine_ls_matrix_type full
_refine_ls_number_parameters 381
_refine_ls_number_reflns 5539
_refine_ls_number_restraints 0
_refine_ls_restrained_S_all 1.038
_refine_ls_R_factor_all 0.0957
_refine_ls_R_factor_gt 0.0650
_refine_ls_shift/su_max 0.000
_refine_ls_shift/su_mean 0.000
_refine_ls_structure_factor_coef Fsqd
_refine_ls_weighting_details 'calc w=1/[\s^2^(Fo^2^)+(0.0810P)^2^+3.6970P] where P=(Fo^2^+2Fc^2^)/3'
_refine_ls_weighting_scheme calc
_refine_ls_wR_factor_gt 0.1623
_refine_ls_wR_factor_ref 0.1813
_reflns_number_gt 3947
_reflns_number_total 5539
_reflns_threshold_expression >2\s(I)
_cod_data_source_file c2dt11871h.txt
_cod_data_source_block co01
_cod_depositor_comments
;
The following automatic conversions were performed:

'_symmetry_cell_setting' value 'Monoclinic' changed to 'monoclinic'
according to /home/saulius/struct/CIF-dictionaries/cif_core.dic
dictionary named 'cif_core.dic' version 2.4.1 from
2010-06-29.

'_exptl_absorpt_correction_type' value 'Empirical'
changed to 'empirical' according to
/home/saulius/struct/CIF-dictionaries/cif_core.dic dictionary named
'cif_core.dic' version 2.4.1 from 2010-06-29.

Automatic conversion script
Id: cif_fix_values 1715 2011-07-08 13:25:40Z adriana 
;
_cod_original_cell_volume 3073.8(3)
_cod_original_sg_symbol_H-M 'P 21/c'
_cod_database_code 7018039

loop_
_symmetry_equiv_pos_as_xyz
'x, y, z'
'-x, y+1/2, -z+1/2'
'-x, -y, -z'
'x, -y-1/2, z-1/2'

loop_
_atom_site_label
_atom_site_type_symbol
_atom_site_fract_x
_atom_site_fract_y
_atom_site_fract_z
_atom_site_U_iso_or_equiv
_atom_site_adp_type
_atom_site_occupancy
_atom_site_symmetry_multiplicity
_atom_site_calc_flag
_atom_site_refinement_flags
H6O H 0.545(5) 0.018(3) 0.263(3) 0.075(16) Uiso 1 1 d .
Co1 Co 0.74419(5) 0.09499(3) 0.34504(3) 0.0470(2) Uani 1 1 d .
N1 N 0.8135(3) 0.0697(2) 0.4680(2) 0.0521(8) Uani 1 1 d .
N2 N 0.7942(3) 0.1954(2) 0.3833(2) 0.0565(9) Uani 1 1 d .
O1 O 0.6874(3) -0.00602(16) 0.30830(18) 0.0556(7) Uani 1 1 d .
O2 O 0.6725(3) 0.11987(18) 0.22368(18) 0.0571(8) Uani 1 1 d .
C1 C 0.8540(7) 0.1374(3) 0.5237(3) 0.097(2) Uani 1 1 d .
H1 H 0.7770 0.1540 0.5294 0.116 Uiso 1 1 calc R
C2 C 0.8777(7) 0.1975(3) 0.4769(4) 0.105(2) Uani 1 1 d .
H2 H 0.9569 0.1836 0.4728 0.126 Uiso 1 1 calc R
C3 C 0.9040(5) 0.2739(3) 0.5231(3) 0.0690(13) Uani 1 1 d .
H3A H 0.8274 0.2977 0.5198 0.083 Uiso 1 1 calc R
H3B H 0.9435 0.3069 0.4929 0.083 Uiso 1 1 calc R
C4 C 0.9863(8) 0.2655(4) 0.6203(4) 0.125(3) Uani 1 1 d .
H4A H 1.0704 0.2623 0.6229 0.150 Uiso 1 1 calc R
H4B H 0.9792 0.3117 0.6515 0.150 Uiso 1 1 calc R
C5 C 0.9641(7) 0.2039(4) 0.6664(4) 0.104(2) Uani 1 1 d .
H5A H 0.8968 0.2176 0.6856 0.125 Uiso 1 1 calc R
H5B H 1.0359 0.1971 0.7197 0.125 Uiso 1 1 calc R
C6 C 0.9340(5) 0.1276(3) 0.6202(3) 0.0641(12) Uani 1 1 d .
H6A H 1.0093 0.1019 0.6239 0.077 Uiso 1 1 calc R
H6B H 0.8919 0.0961 0.6499 0.077 Uiso 1 1 calc R
C7 C 0.8235(4) 0.0027(3) 0.5004(3) 0.0524(10) Uani 1 1 d .
H7 H 0.8645 -0.0019 0.5615 0.063 Uiso 1 1 calc R
C8 C 0.7776(4) -0.0667(3) 0.4521(3) 0.0501(10) Uani 1 1 d .
C9 C 0.7108(4) -0.0684(3) 0.3597(3) 0.0504(10) Uani 1 1 d .
C10 C 0.6637(4) -0.1382(3) 0.3193(3) 0.0571(11) Uani 1 1 d .
C11 C 0.6848(4) -0.2033(3) 0.3720(3) 0.0643(12) Uani 1 1 d .
H11 H 0.6531 -0.2493 0.3449 0.077 Uiso 1 1 calc R
C12 C 0.7508(4) -0.2032(3) 0.4629(3) 0.0616(12) Uani 1 1 d .
C13 C 0.7966(4) -0.1346(3) 0.5020(3) 0.0545(11) Uani 1 1 d .
H13 H 0.8412 -0.1330 0.5628 0.065 Uiso 1 1 calc R
C14 C 0.5913(5) -0.1411(3) 0.2210(3) 0.0774(15) Uani 1 1 d .
H14A H 0.5638 -0.1923 0.2043 0.116 Uiso 1 1 calc R
H14B H 0.6422 -0.1250 0.1887 0.116 Uiso 1 1 calc R
H14C H 0.5217 -0.1078 0.2075 0.116 Uiso 1 1 calc R
C15 C 0.7747(6) -0.2761(3) 0.5181(4) 0.0891(17) Uani 1 1 d .
H15A H 0.8549 -0.2738 0.5632 0.134 Uiso 1 1 calc R
H15B H 0.7699 -0.3191 0.4802 0.134 Uiso 1 1 calc R
H15C H 0.7144 -0.2811 0.5458 0.134 Uiso 1 1 calc R
C16 C 0.7634(4) 0.2555(3) 0.3343(3) 0.0578(11) Uani 1 1 d .
H16 H 0.7913 0.3021 0.3616 0.069 Uiso 1 1 calc R
C17 C 0.6900(4) 0.2567(3) 0.2416(3) 0.0537(10) Uani 1 1 d .
C18 C 0.6522(4) 0.1895(3) 0.1908(3) 0.0526(10) Uani 1 1 d .
C19 C 0.5878(4) 0.1964(3) 0.0976(3) 0.0596(11) Uani 1 1 d .
C20 C 0.5636(4) 0.2687(3) 0.0619(3) 0.0640(12) Uani 1 1 d .
H20 H 0.5224 0.2728 0.0008 0.077 Uiso 1 1 calc R
C21 C 0.5964(4) 0.3361(3) 0.1104(3) 0.0643(12) Uani 1 1 d .
C22 C 0.6610(4) 0.3285(3) 0.2000(3) 0.0624(12) Uani 1 1 d .
H22 H 0.6864 0.3723 0.2344 0.075 Uiso 1 1 calc R
C23 C 0.5499(5) 0.1249(3) 0.0426(3) 0.0801(15) Uani 1 1 d .
H23A H 0.5096 0.1383 -0.0189 0.120 Uiso 1 1 calc R
H23B H 0.4948 0.0960 0.0628 0.120 Uiso 1 1 calc R
H23C H 0.6212 0.0947 0.0489 0.120 Uiso 1 1 calc R
C24 C 0.5627(5) 0.4131(3) 0.0678(4) 0.0775(15) Uani 1 1 d .
H24A H 0.4752 0.4187 0.0456 0.116 Uiso 1 1 calc R
H24B H 0.5925 0.4178 0.0194 0.116 Uiso 1 1 calc R
H24C H 0.5989 0.4521 0.1111 0.116 Uiso 1 1 calc R
O3 O 0.9022(3) 0.07905(19) 0.33889(19) 0.0614(8) Uani 1 1 d .
O4 O 1.0464(3) 0.0621(2) 0.2850(2) 0.0739(10) Uani 1 1 d .
C25 C 0.9375(4) 0.0540(3) 0.2770(3) 0.0606(12) Uani 1 1 d .
C26 C 0.8541(5) 0.0123(4) 0.1976(4) 0.0874(18) Uani 1 1 d .
H26A H 0.8345 0.0444 0.1460 0.131 Uiso 1 1 calc R
H26B H 0.7801 -0.0013 0.2073 0.131 Uiso 1 1 calc R
H26C H 0.8941 -0.0331 0.1883 0.131 Uiso 1 1 calc R
O5 O 0.5873(3) 0.12050(19) 0.3584(2) 0.0615(8) Uani 1 1 d .
O6 O 0.4692(4) 0.0402(3) 0.2580(3) 0.0922(13) Uani 1 1 d .
C27 C 0.4845(4) 0.0973(3) 0.3118(3) 0.0614(12) Uani 1 1 d .
C28 C 0.3710(4) 0.1286(3) 0.3196(4) 0.0809(16) Uani 1 1 d .
H28A H 0.3413 0.0943 0.3539 0.121 Uiso 1 1 calc R
H28B H 0.3100 0.1344 0.2613 0.121 Uiso 1 1 calc R
H28C H 0.3881 0.1773 0.3486 0.121 Uiso 1 1 calc R
O31 O 1.1290(4) 0.0535(3) 0.1549(3) 0.1125(15) Uani 1 1 d .
H31 H 1.0918 0.0472 0.1891 0.169 Uiso 1 1 calc R
O32 O 1.1044(7) -0.0686(4) 0.1421(5) 0.164(3) Uani 1 1 d .
C31 C 1.1414(6) -0.0090(4) 0.1221(4) 0.0894(18) Uani 1 1 d .
C32 C 1.2081(7) -0.0068(4) 0.0578(5) 0.113(2) Uani 1 1 d .
H32A H 1.2945 -0.0025 0.0901 0.169 Uiso 1 1 calc R
H32B H 1.1806 0.0362 0.0189 0.169 Uiso 1 1 calc R
H32C H 1.1919 -0.0529 0.0232 0.169 Uiso 1 1 calc R

loop_
_atom_site_aniso_label
_atom_site_aniso_U_11
_atom_site_aniso_U_22
_atom_site_aniso_U_33
_atom_site_aniso_U_23
_atom_site_aniso_U_13
_atom_site_aniso_U_12
Co1 0.0524(4) 0.0492(3) 0.0402(3) -0.0011(3) 0.0172(2) 0.0005(3)
N1 0.060(2) 0.050(2) 0.0437(19) -0.0024(16) 0.0148(16) -0.0016(17)
N2 0.071(2) 0.053(2) 0.0418(19) -0.0036(17) 0.0151(17) -0.0050(18)
O1 0.0689(19) 0.0496(17) 0.0434(16) -0.0035(13) 0.0138(14) -0.0015(14)
O2 0.0702(19) 0.0581(19) 0.0405(15) 0.0000(13) 0.0165(14) 0.0013(15)
C1 0.155(6) 0.056(3) 0.050(3) -0.006(3) 0.001(3) -0.020(3)
C2 0.170(7) 0.061(3) 0.052(3) -0.001(3) 0.000(4) -0.024(4)
C3 0.083(3) 0.056(3) 0.065(3) -0.008(2) 0.022(3) -0.014(2)
C4 0.197(8) 0.087(5) 0.061(4) -0.015(3) 0.007(4) -0.038(5)
C5 0.155(6) 0.082(4) 0.054(3) -0.013(3) 0.011(4) -0.031(4)
C6 0.075(3) 0.066(3) 0.046(2) -0.009(2) 0.015(2) -0.002(2)
C7 0.055(2) 0.056(3) 0.046(2) 0.003(2) 0.0176(19) 0.003(2)
C8 0.048(2) 0.055(2) 0.050(2) 0.002(2) 0.0214(19) 0.0009(19)
C9 0.051(2) 0.053(2) 0.050(2) -0.003(2) 0.0212(19) 0.000(2)
C10 0.059(3) 0.058(3) 0.059(3) -0.007(2) 0.027(2) -0.004(2)
C11 0.068(3) 0.050(3) 0.077(3) -0.007(2) 0.028(3) -0.008(2)
C12 0.060(3) 0.057(3) 0.070(3) 0.006(2) 0.026(2) -0.005(2)
C13 0.056(3) 0.056(3) 0.052(2) 0.004(2) 0.020(2) 0.003(2)
C14 0.095(4) 0.073(4) 0.058(3) -0.013(3) 0.020(3) -0.014(3)
C15 0.100(4) 0.060(3) 0.105(5) 0.019(3) 0.033(4) -0.006(3)
C16 0.070(3) 0.049(3) 0.054(3) -0.002(2) 0.022(2) -0.006(2)
C17 0.057(3) 0.059(3) 0.049(2) 0.004(2) 0.024(2) 0.005(2)
C18 0.052(2) 0.061(3) 0.049(2) 0.007(2) 0.022(2) 0.005(2)
C19 0.057(3) 0.074(3) 0.047(2) 0.005(2) 0.018(2) 0.010(2)
C20 0.066(3) 0.078(3) 0.048(3) 0.015(2) 0.021(2) 0.015(2)
C21 0.068(3) 0.073(3) 0.060(3) 0.016(3) 0.034(2) 0.016(2)
C22 0.076(3) 0.058(3) 0.062(3) 0.004(2) 0.035(3) 0.003(2)
C23 0.092(4) 0.084(4) 0.052(3) -0.004(3) 0.011(3) 0.011(3)
C24 0.093(4) 0.071(3) 0.075(3) 0.022(3) 0.038(3) 0.022(3)
O3 0.0558(17) 0.082(2) 0.0483(17) -0.0140(16) 0.0215(14) -0.0016(15)
O4 0.062(2) 0.105(3) 0.061(2) -0.0081(19) 0.0295(16) 0.0002(19)
C25 0.066(3) 0.073(3) 0.042(2) 0.000(2) 0.019(2) 0.011(2)
C26 0.077(3) 0.123(5) 0.065(3) -0.034(3) 0.028(3) -0.004(3)
O5 0.0528(18) 0.075(2) 0.0544(18) -0.0117(16) 0.0159(15) -0.0018(15)
O6 0.063(2) 0.113(3) 0.091(3) -0.038(3) 0.016(2) -0.008(2)
C27 0.059(3) 0.069(3) 0.053(3) 0.001(2) 0.016(2) -0.001(2)
C28 0.052(3) 0.092(4) 0.093(4) -0.012(3) 0.018(3) 0.001(3)
O31 0.120(3) 0.110(4) 0.129(4) -0.046(3) 0.071(3) -0.016(3)
O32 0.243(7) 0.094(4) 0.208(7) 0.020(4) 0.144(6) 0.037(4)
C31 0.093(4) 0.082(4) 0.093(4) -0.013(4) 0.033(4) 0.020(3)
C32 0.142(6) 0.125(6) 0.097(5) -0.020(4) 0.073(5) 0.004(5)

loop_
_atom_type_symbol
_atom_type_description
_atom_type_scat_dispersion_real
_atom_type_scat_dispersion_imag
_atom_type_scat_source
C C 0.0033 0.0016 'International Tables Vol C Tables 4.2.6.8 and 6.1.1.4'
H H 0.0000 0.0000 'International Tables Vol C Tables 4.2.6.8 and 6.1.1.4'
Co Co 0.3494 0.9721 'International Tables Vol C Tables 4.2.6.8 and 6.1.1.4'
N N 0.0061 0.0033 'International Tables Vol C Tables 4.2.6.8 and 6.1.1.4'
O O 0.0106 0.0060 'International Tables Vol C Tables 4.2.6.8 and 6.1.1.4'

loop_
_geom_angle_atom_site_label_1
_geom_angle_atom_site_label_2
_geom_angle_atom_site_label_3
_geom_angle
O2 Co1 N2 95.34(14)
O2 Co1 O3 93.63(13)
N2 Co1 O3 87.74(15)
O2 Co1 N1 178.86(14)
N2 Co1 N1 84.93(15)
O3 Co1 N1 87.49(14)
O2 Co1 O1 85.24(13)
N2 Co1 O1 177.34(14)
O3 Co1 O1 94.82(13)
N1 Co1 O1 94.44(14)
O2 Co1 O5 88.33(13)
N2 Co1 O5 86.83(15)
O3 Co1 O5 174.38(13)
N1 Co1 O5 90.58(14)
O1 Co1 O5 90.59(13)
C7 N1 C1 122.4(4)
C7 N1 Co1 125.7(3)
C1 N1 Co1 111.8(3)
C16 N2 C2 122.9(4)
C16 N2 Co1 125.3(3)
C2 N2 Co1 111.8(3)
C9 O1 Co1 126.5(3)
C18 O2 Co1 125.5(3)
C2 C1 N1 111.9(5)
C2 C1 C6 118.4(5)
N1 C1 C6 119.0(4)
C2 C1 H1 101.0
N1 C1 H1 101.0
C6 C1 H1 101.0
C1 C2 N2 110.4(5)
C1 C2 C3 117.2(5)
N2 C2 C3 117.9(5)
C1 C2 H2 102.9
N2 C2 H2 102.9
C3 C2 H2 102.9
C2 C3 C4 111.2(5)
C2 C3 H3A 109.4
C4 C3 H3A 109.4
C2 C3 H3B 109.4
C4 C3 H3B 109.4
H3A C3 H3B 108.0
C5 C4 C3 117.0(6)
C5 C4 H4A 108.0
C3 C4 H4A 108.0
C5 C4 H4B 108.0
C3 C4 H4B 108.0
H4A C4 H4B 107.3
C4 C5 C6 118.9(5)
C4 C5 H5A 107.6
C6 C5 H5A 107.6
C4 C5 H5B 107.6
C6 C5 H5B 107.6
H5A C5 H5B 107.0
C1 C6 C5 110.8(4)
C1 C6 H6A 109.5
C5 C6 H6A 109.5
C1 C6 H6B 109.5
C5 C6 H6B 109.5
H6A C6 H6B 108.1
N1 C7 C8 126.6(4)
N1 C7 H7 116.7
C8 C7 H7 116.7
C13 C8 C9 119.8(4)
C13 C8 C7 117.0(4)
C9 C8 C7 123.1(4)
O1 C9 C10 117.8(4)
O1 C9 C8 123.2(4)
C10 C9 C8 119.0(4)
C11 C10 C9 118.6(4)
C11 C10 C14 121.6(4)
C9 C10 C14 119.8(4)
C12 C11 C10 123.5(4)
C12 C11 H11 118.2
C10 C11 H11 118.2
C13 C12 C11 117.5(4)
C13 C12 C15 120.5(5)
C11 C12 C15 122.0(5)
C12 C13 C8 121.5(4)
C12 C13 H13 119.2
C8 C13 H13 119.2
C10 C14 H14A 109.5
C10 C14 H14B 109.5
H14A C14 H14B 109.5
C10 C14 H14C 109.5
H14A C14 H14C 109.5
H14B C14 H14C 109.5
C12 C15 H15A 109.5
C12 C15 H15B 109.5
H15A C15 H15B 109.5
C12 C15 H15C 109.5
H15A C15 H15C 109.5
H15B C15 H15C 109.5
N2 C16 C17 125.6(4)
N2 C16 H16 117.2
C17 C16 H16 117.2
C22 C17 C18 120.0(4)
C22 C17 C16 117.4(4)
C18 C17 C16 122.6(4)
O2 C18 C17 124.5(4)
O2 C18 C19 116.9(4)
C17 C18 C19 118.5(4)
C20 C19 C18 118.0(5)
C20 C19 C23 123.2(4)
C18 C19 C23 118.8(4)
C19 C20 C21 124.9(4)
C19 C20 H20 117.5
C21 C20 H20 117.5
C22 C21 C20 116.4(4)
C22 C21 C24 121.4(5)
C20 C21 C24 122.2(4)
C21 C22 C17 122.1(5)
C21 C22 H22 118.9
C17 C22 H22 118.9
C19 C23 H23A 109.5
C19 C23 H23B 109.5
H23A C23 H23B 109.5
C19 C23 H23C 109.5
H23A C23 H23C 109.5
H23B C23 H23C 109.5
C21 C24 H24A 109.5
C21 C24 H24B 109.5
H24A C24 H24B 109.5
C21 C24 H24C 109.5
H24A C24 H24C 109.5
H24B C24 H24C 109.5
C25 O3 Co1 132.4(3)
O4 C25 O3 118.7(4)
O4 C25 C26 118.5(4)
O3 C25 C26 122.7(4)
C25 C26 H26A 109.5
C25 C26 H26B 109.5
H26A C26 H26B 109.5
C25 C26 H26C 109.5
H26A C26 H26C 109.5
H26B C26 H26C 109.5
C27 O5 Co1 126.8(3)
C27 O6 H6O 111(3)
O5 C27 O6 122.3(5)
O5 C27 C28 122.2(5)
O6 C27 C28 115.3(4)
C27 C28 H28A 109.5
C27 C28 H28B 109.5
H28A C28 H28B 109.5
C27 C28 H28C 109.5
H28A C28 H28C 109.5
H28B C28 H28C 109.5
C31 O31 H31 109.5
O32 C31 O31 122.7(7)
O32 C31 C32 121.5(6)
O31 C31 C32 115.8(7)
C31 C32 H32A 109.5
C31 C32 H32B 109.5
H32A C32 H32B 109.5
C31 C32 H32C 109.5
H32A C32 H32C 109.5
H32B C32 H32C 109.5

loop_
_geom_bond_atom_site_label_1
_geom_bond_atom_site_label_2
_geom_bond_distance
Co1 O2 1.880(3)
Co1 N2 1.889(4)
Co1 O3 1.902(3)
Co1 N1 1.902(3)
Co1 O1 1.910(3)
Co1 O5 1.969(3)
N1 C7 1.274(5)
N1 C1 1.460(6)
N2 C16 1.287(6)
N2 C2 1.475(6)
O1 C9 1.339(5)
O2 C18 1.318(5)
C1 C2 1.379(8)
C1 C6 1.509(7)
C1 H1 0.9800
C2 C3 1.510(7)
C2 H2 0.9800
C3 C4 1.522(8)
C3 H3A 0.9700
C3 H3B 0.9700
C4 C5 1.385(8)
C4 H4A 0.9700
C4 H4B 0.9700
C5 C6 1.511(7)
C5 H5A 0.9700
C5 H5B 0.9700
C6 H6A 0.9700
C6 H6B 0.9700
C7 C8 1.442(6)
C7 H7 0.9300
C8 C13 1.409(6)
C8 C9 1.410(6)
C9 C10 1.403(6)
C10 C11 1.390(6)
C10 C14 1.503(6)
C11 C12 1.389(7)
C11 H11 0.9300
C12 C13 1.374(6)
C12 C15 1.523(7)
C13 H13 0.9300
C14 H14A 0.9600
C14 H14B 0.9600
C14 H14C 0.9600
C15 H15A 0.9600
C15 H15B 0.9600
C15 H15C 0.9600
C16 C17 1.431(6)
C16 H16 0.9300
C17 C22 1.410(6)
C17 C18 1.412(6)
C18 C19 1.422(6)
C19 C20 1.380(6)
C19 C23 1.508(7)
C20 C21 1.392(7)
C20 H20 0.9300
C21 C22 1.375(6)
C21 C24 1.503(6)
C22 H22 0.9300
C23 H23A 0.9600
C23 H23B 0.9600
C23 H23C 0.9600
C24 H24A 0.9600
C24 H24B 0.9600
C24 H24C 0.9600
O3 C25 1.280(5)
O4 C25 1.240(5)
C25 C26 1.494(7)
C26 H26A 0.9600
C26 H26B 0.9600
C26 H26C 0.9600
O5 C27 1.235(5)
O6 C27 1.293(6)
O6 H6O 0.94(5)
C27 C28 1.480(7)
C28 H28A 0.9600
C28 H28B 0.9600
C28 H28C 0.9600
O31 C31 1.246(7)
O31 H31 0.8200
O32 C31 1.217(8)
C31 C32 1.498(9)
C32 H32A 0.9600
C32 H32B 0.9600
C32 H32C 0.9600
